data_7115270
loop_
_publ_author_name
'Tian-Yang Yu'
'Yao Wang'
'Xiu-Qin Hu'
'Peng-Fei Xu'

_publ_section_title
;
 Triphenylphosphine oxide-catalyzed stereoselective poly- and
 dibromination of unsaturated compounds
;
_journal_name_full Chem.Commun.
_journal_page_first 7817
_journal_paper_doi 10.1039/C4CC02847C
_journal_volume 50
_journal_year 2014
_chemical_formula_moiety 'C11 H10 Br2 O3'
_chemical_formula_sum 'C11 H10 Br2 O3'
_chemical_formula_weight 350.01
_chemical_name_systematic
;
 ? 
;
_space_group_crystal_system orthorhombic
_space_group_IT_number 61
_space_group_name_Hall '-P 2ac 2ab'
_space_group_name_H-M_alt 'P b c a'
_symmetry_space_group_name_Hall '-P 2ac 2ab'
_symmetry_space_group_name_H-M 'P b c a'
_atom_sites_solution_hydrogens geom
_atom_sites_solution_primary iterative
_atom_sites_solution_secondary difmap
_audit_creation_date 2013-09-09
_audit_creation_method
;
  Olex2 1.2
  (compiled Apr 23 2013 17:54:37, GUI svn.r4466)
;
_cell_angle_alpha 90.00
_cell_angle_beta 90.00
_cell_angle_gamma 90.00
_cell_formula_units_Z 8
_cell_length_a 10.6547(13)
_cell_length_b 14.1169(10)
_cell_length_c 16.8780(13)
_cell_measurement_reflns_used 1600
_cell_measurement_temperature 293(2)
_cell_measurement_theta_max 23.8560
_cell_measurement_theta_min 3.6560
_cell_volume 2538.6(4)
_computing_cell_refinement
;
CrysAlisPro, Agilent Technologies,
Version 1.171.36.28 (release 01-02-2013 CrysAlis171 .NET)
(compiled Feb  1 2013,16:14:44)
;
_computing_data_collection
;
CrysAlisPro, Agilent Technologies,
Version 1.171.36.28 (release 01-02-2013 CrysAlis171 .NET)
(compiled Feb  1 2013,16:14:44)
;
_computing_data_reduction
;
CrysAlisPro, Agilent Technologies,
Version 1.171.36.28 (release 01-02-2013 CrysAlis171 .NET)
(compiled Feb  1 2013,16:14:44)
;
_computing_molecular_graphics
;
O. V. Dolomanov, L. J. Bourhis, R. J. Gildea, J. A. K. Howard and H. Puschmann,
OLEX2: a complete structure solution, refinement and analysis program.
J. Appl. Cryst. (2009). 42, 339-341.
;
_computing_publication_material
;
O. V. Dolomanov, L. J. Bourhis, R. J. Gildea, J. A. K. Howard and H. Puschmann,
OLEX2: a complete structure solution, refinement and analysis program.
J. Appl. Cryst. (2009). 42, 339-341.
;
_computing_structure_refinement
;
SHELXL, G.M. Sheldrick, Acta Cryst.
(2008). A64, 112-122
;
_computing_structure_solution 'SUPERFLIP, J. Appl. Cryst. (2007) 40, 786-790'
_diffrn_ambient_temperature 293(2)
_diffrn_detector_area_resol_mean 16.0733
_diffrn_measured_fraction_theta_full 0.9844
_diffrn_measured_fraction_theta_max 0.8948
_diffrn_measurement_details
;
  1 omega  -12.00   91.50   1.5000   15.0000
omega____ theta____ kappa____ phi______ frames
    -       22.6512   77.0000  -60.0000 69

  2 omega   -9.00   46.50   1.5000   15.0000
omega____ theta____ kappa____ phi______ frames
    -       22.6512   19.0000  -60.0000 37

  3 omega   50.00   75.50   1.5000   15.0000
omega____ theta____ kappa____ phi______ frames
    -       22.6512  160.0000  132.0000 17
;
_diffrn_measurement_device_type 'SuperNova, Dual, Cu at zero, Eos'
_diffrn_measurement_method '\w scans'
_diffrn_orient_matrix_UB_11 0.0372334000
_diffrn_orient_matrix_UB_12 -0.0063691000
_diffrn_orient_matrix_UB_13 -0.0344141000
_diffrn_orient_matrix_UB_21 -0.0530258000
_diffrn_orient_matrix_UB_22 -0.0184296000
_diffrn_orient_matrix_UB_23 -0.0203797000
_diffrn_orient_matrix_UB_31 -0.0155702000
_diffrn_orient_matrix_UB_32 0.0462586000
_diffrn_orient_matrix_UB_33 -0.0128897000
_diffrn_radiation_monochromator mirror
_diffrn_radiation_type 'Mo K\a'
_diffrn_radiation_wavelength 0.7107
_diffrn_reflns_av_R_equivalents 0.0700
_diffrn_reflns_av_unetI/netI 0.0839
_diffrn_reflns_limit_h_max 8
_diffrn_reflns_limit_h_min -13
_diffrn_reflns_limit_k_max 8
_diffrn_reflns_limit_k_min -17
_diffrn_reflns_limit_l_max 17
_diffrn_reflns_limit_l_min -20
_diffrn_reflns_number 7163
_diffrn_reflns_theta_full 25.50
_diffrn_reflns_theta_max 26.02
_diffrn_reflns_theta_min 3.13
_diffrn_source 'SuperNova (Mo) X-ray Source'
_exptl_absorpt_coefficient_mu 6.375
_exptl_absorpt_correction_T_max 1.00000
_exptl_absorpt_correction_T_min 0.48444
_exptl_absorpt_correction_type multi-scan
_exptl_absorpt_process_details
;
CrysAlisPro, Agilent Technologies,
Version 1.171.36.28 (release 01-02-2013 CrysAlis171 .NET)
(compiled Feb  1 2013,16:14:44)
Empirical absorption correction using spherical harmonics,
 implemented in SCALE3 ABSPACK scaling algorithm.
;
_exptl_crystal_colour 'clear light colourless'
_exptl_crystal_density_diffrn 1.832
_exptl_crystal_density_method 'not measured'
_exptl_crystal_description block
_exptl_crystal_F_000 1360
_exptl_crystal_size_max 0.2900
_exptl_crystal_size_mid 0.2500
_exptl_crystal_size_min 0.2400
_refine_diff_density_max 0.478
_refine_diff_density_min -0.707
_refine_diff_density_rms 0.102
_refine_ls_extinction_method none
_refine_ls_goodness_of_fit_ref 1.034
_refine_ls_hydrogen_treatment mixed
_refine_ls_matrix_type full
_refine_ls_number_parameters 146
_refine_ls_number_reflns 2479
_refine_ls_number_restraints 0
_refine_ls_restrained_S_all 1.034
_refine_ls_R_factor_all 0.1172
_refine_ls_R_factor_gt 0.0548
_refine_ls_shift/su_max 0.000
_refine_ls_shift/su_mean 0.000
_refine_ls_structure_factor_coef Fsqd
_refine_ls_weighting_details 'calc w=1/[\s^2^(Fo^2^)+(0.0442P)^2^+0.6188P] where P=(Fo^2^+2Fc^2^)/3'
_refine_ls_weighting_scheme calc
_refine_ls_wR_factor_gt 0.1121
_refine_ls_wR_factor_ref 0.1486
_reflns_number_gt 1274
_reflns_number_total 2479
_reflns_threshold_expression >2sigma(I)
_cod_data_source_file c4cc02847c2.cif
_cod_data_source_block yuty0905
_cod_original_cell_volume 2538.7(4)
_cod_database_code 7115270
_reflns_odcompleteness_completeness 98.44
_reflns_odcompleteness_iscentric 1
_reflns_odcompleteness_theta 26.32
_olex2_refinement_description
;
1. Fixed Uiso
 At 1.2 times of:
  All C(H) groups
 At 1.5 times of:
  All C(H,H,H) groups
2.a Ternary CH refined with riding coordinates:
 C7(H7), C8(H8)
2.b Aromatic/amide H refined with riding coordinates:
 C1(H1), C2(H2), C3(H3), C4(H4), C5(H5)
2.c Idealised Me refined as rotating group:
 C11(H11A,H11B,H11C)
;

loop_
_space_group_symop_id
_space_group_symop_operation_xyz
1 'x, y, z'
2 '-x+1/2, -y, z+1/2'
3 'x+1/2, -y+1/2, -z'
4 '-x, y+1/2, -z+1/2'
5 '-x, -y, -z'
6 'x-1/2, y, -z-1/2'
7 '-x-1/2, y-1/2, z'
8 'x, -y-1/2, z-1/2'

loop_
_atom_site_label
_atom_site_type_symbol
_atom_site_fract_x
_atom_site_fract_y
_atom_site_fract_z
_atom_site_U_iso_or_equiv
_atom_site_adp_type
_atom_site_occupancy
_atom_site_symmetry_multiplicity
_atom_site_calc_flag
_atom_site_refinement_flags
Br1 Br 0.18124(9) 0.53478(5) 0.30032(4) 0.0698(3) Uani 1 1 d .
Br2 Br 0.04988(10) 0.22256(6) 0.29778(4) 0.0843(4) Uani 1 1 d .
O1 O 0.0944(4) 0.4280(3) 0.0580(2) 0.0550(12) Uani 1 1 d .
O2 O 0.2728(5) 0.4001(4) 0.1234(2) 0.0655(14) Uani 1 1 d .
O3 O -0.0322(5) 0.4123(5) 0.1919(2) 0.089(2) Uani 1 1 d .
C1 C 0.2574(7) 0.3230(5) 0.4316(4) 0.0549(18) Uani 1 1 d .
H1 H 0.3080 0.3091 0.3882 0.066 Uiso 1 1 calc R
C2 C 0.3070(7) 0.3168(5) 0.5069(4) 0.064(2) Uani 1 1 d .
H2 H 0.3896 0.2975 0.5145 0.077 Uiso 1 1 calc R
C3 C 0.2320(8) 0.3399(5) 0.5712(4) 0.067(2) Uani 1 1 d .
H3 H 0.2643 0.3358 0.6223 0.081 Uiso 1 1 calc R
C4 C 0.1123(8) 0.3681(6) 0.5601(4) 0.068(2) Uani 1 1 d .
H4 H 0.0634 0.3845 0.6036 0.082 Uiso 1 1 calc R
C5 C 0.0608(7) 0.3731(5) 0.4843(4) 0.0573(19) Uani 1 1 d .
H5 H -0.0220 0.3923 0.4773 0.069 Uiso 1 1 calc R
C6 C 0.1339(6) 0.3493(4) 0.4193(3) 0.0461(17) Uani 1 1 d .
C7 C 0.0768(6) 0.3543(5) 0.3385(3) 0.0496(17) Uani 1 1 d .
H7 H -0.0049 0.3857 0.3427 0.060 Uiso 1 1 calc R
C8 C 0.1506(6) 0.4014(5) 0.2736(3) 0.0467(17) Uani 1 1 d .
H8 H 0.2305 0.3683 0.2656 0.056 Uiso 1 1 calc R
C9 C 0.0796(8) 0.4082(5) 0.1956(3) 0.0524(19) Uani 1 1 d .
C10 C 0.1620(7) 0.4115(5) 0.1216(3) 0.0469(17) Uani 1 1 d .
C11 C 0.1608(7) 0.4301(5) -0.0164(3) 0.064(2) Uani 1 1 d .
H11A H 0.1030 0.4441 -0.0584 0.096 Uiso 1 1 calc R
H11B H 0.1988 0.3695 -0.0258 0.096 Uiso 1 1 calc R
H11C H 0.2247 0.4779 -0.0146 0.096 Uiso 1 1 calc R

loop_
_atom_site_aniso_label
_atom_site_aniso_U_11
_atom_site_aniso_U_22
_atom_site_aniso_U_33
_atom_site_aniso_U_23
_atom_site_aniso_U_13
_atom_site_aniso_U_12
Br1 0.1007(8) 0.0499(5) 0.0589(5) 0.0072(3) -0.0106(4) -0.0068(5)
Br2 0.1182(9) 0.0660(6) 0.0686(5) -0.0124(4) 0.0007(5) -0.0338(6)
O1 0.052(3) 0.074(3) 0.038(2) 0.002(2) -0.004(2) 0.002(3)
O2 0.045(3) 0.098(4) 0.054(3) 0.004(3) 0.004(2) 0.006(3)
O3 0.035(3) 0.179(7) 0.053(3) -0.005(3) -0.007(2) 0.006(4)
C1 0.050(5) 0.056(4) 0.059(4) 0.012(3) 0.008(3) -0.001(4)
C2 0.063(6) 0.054(4) 0.076(5) 0.016(4) -0.018(4) 0.002(4)
C3 0.082(6) 0.062(5) 0.057(4) 0.008(4) -0.021(4) -0.007(5)
C4 0.076(6) 0.089(6) 0.040(4) 0.008(4) 0.006(4) 0.000(6)
C5 0.058(5) 0.062(4) 0.052(4) 0.005(3) 0.004(3) 0.011(4)
C6 0.047(5) 0.045(4) 0.046(3) 0.006(3) -0.002(3) -0.001(4)
C7 0.040(4) 0.060(4) 0.048(3) -0.004(3) 0.007(3) 0.002(4)
C8 0.040(4) 0.055(4) 0.045(3) 0.001(3) 0.007(3) -0.002(4)
C9 0.051(5) 0.065(5) 0.041(3) 0.002(3) -0.005(3) 0.007(5)
C10 0.052(5) 0.048(4) 0.041(3) -0.007(3) 0.002(4) 0.000(4)
C11 0.086(6) 0.069(5) 0.037(3) -0.007(3) 0.008(4) 0.004(5)

loop_
_atom_type_symbol
_atom_type_description
_atom_type_scat_dispersion_real
_atom_type_scat_dispersion_imag
_atom_type_scat_source
C C 0.0033 0.0016 'International Tables Vol C Tables 4.2.6.8 and 6.1.1.4'
H H 0.0000 0.0000 'International Tables Vol C Tables 4.2.6.8 and 6.1.1.4'
O O 0.0106 0.0060 'International Tables Vol C Tables 4.2.6.8 and 6.1.1.4'
Br Br -0.2901 2.4595 'International Tables Vol C Tables 4.2.6.8 and 6.1.1.4'

loop_
_geom_angle_atom_site_label_1
_geom_angle_atom_site_label_2
_geom_angle_atom_site_label_3
_geom_angle
C10 O1 C11 116.5(5)
C2 C1 H1 119.4
C2 C1 C6 121.3(6)
C6 C1 H1 119.4
C1 C2 H2 120.5
C1 C2 C3 119.1(7)
C3 C2 H2 120.5
C2 C3 H3 119.8
C4 C3 C2 120.3(6)
C4 C3 H3 119.8
C3 C4 H4 119.5
C3 C4 C5 121.0(7)
C5 C4 H4 119.5
C4 C5 H5 120.2
C6 C5 C4 119.5(7)
C6 C5 H5 120.2
C1 C6 C5 118.8(6)
C1 C6 C7 122.4(6)
C5 C6 C7 118.8(6)
Br2 C7 H7 108.5
C6 C7 Br2 109.1(4)
C6 C7 H7 108.5
C6 C7 C8 118.2(6)
C8 C7 Br2 103.6(4)
C8 C7 H7 108.5
Br1 C8 H8 110.1
C7 C8 Br1 110.1(4)
C7 C8 H8 110.1
C7 C8 C9 113.5(6)
C9 C8 Br1 102.7(4)
C9 C8 H8 110.1
O3 C9 C8 123.0(6)
O3 C9 C10 121.9(6)
C8 C9 C10 115.1(7)
O1 C10 C9 111.0(6)
O2 C10 O1 126.1(6)
O2 C10 C9 122.9(6)
O1 C11 H11A 109.5
O1 C11 H11B 109.5
O1 C11 H11C 109.5
H11A C11 H11B 109.5
H11A C11 H11C 109.5
H11B C11 H11C 109.5

loop_
_geom_bond_atom_site_label_1
_geom_bond_atom_site_label_2
_geom_bond_distance
Br1 C8 1.964(7)
Br2 C7 2.004(7)
O1 C10 1.312(7)
O1 C11 1.442(7)
O2 C10 1.192(7)
O3 C9 1.193(8)
C1 H1 0.9300
C1 C2 1.380(8)
C1 C6 1.383(9)
C2 H2 0.9300
C2 C3 1.387(10)
C3 H3 0.9300
C3 C4 1.349(10)
C4 H4 0.9300
C4 C5 1.394(8)
C5 H5 0.9300
C5 C6 1.386(8)
C6 C7 1.494(8)
C7 H7 0.9800
C7 C8 1.504(8)
C8 H8 0.9800
C8 C9 1.522(9)
C9 C10 1.528(9)
C11 H11A 0.9600
C11 H11B 0.9600
C11 H11C 0.9600

loop_
_geom_torsion_atom_site_label_1
_geom_torsion_atom_site_label_2
_geom_torsion_atom_site_label_3
_geom_torsion_atom_site_label_4
_geom_torsion
Br1 C8 C9 O3 -90.8(8)
Br1 C8 C9 C10 88.0(6)
Br2 C7 C8 Br1 177.6(3)
Br2 C7 C8 C9 63.1(6)
O3 C9 C10 O1 6.0(11)
O3 C9 C10 O2 -173.9(8)
C1 C2 C3 C4 -0.2(12)
C1 C6 C7 Br2 72.7(7)
C1 C6 C7 C8 -45.3(9)
C2 C1 C6 C5 2.3(10)
C2 C1 C6 C7 -178.5(6)
C2 C3 C4 C5 1.2(13)
C3 C4 C5 C6 -0.5(12)
C4 C5 C6 C1 -1.3(10)
C4 C5 C6 C7 179.5(6)
C5 C6 C7 Br2 -108.2(6)
C5 C6 C7 C8 133.9(6)
C6 C1 C2 C3 -1.6(11)
C6 C7 C8 Br1 -61.5(7)
C6 C7 C8 C9 -176.0(6)
C7 C8 C9 O3 28.0(10)
C7 C8 C9 C10 -153.1(6)
C8 C9 C10 O1 -172.9(5)
C8 C9 C10 O2 7.2(10)
C11 O1 C10 O2 1.7(10)
C11 O1 C10 C9 -178.2(6)
